data_7715241
loop_
_publ_author_name
'Helling, Christoph'
'D&#xf6;hler, Lotta'
'Kysliak, Oleksandr'
'G&#xf6;rls, Helmar'
'Liebing, Phil'
'W&#xf6;lper, Christoph'
'Kretschmer, Robert'
'Schulz, Stephan'

_publ_section_title
;
 Metal-metal cooperativity boosts Lewis basicity and reduction properties
 of the bis(gallanediyl) <sup>Cy</sup>L<sub>2</sub>Ga<sub>2</sub>.
;
_journal_issue 11
_journal_name_full 'Dalton transactions (Cambridge, England : 2003)'
_journal_page_first 4922
_journal_page_last 4929
_journal_paper_doi 10.1039/d4dt00172a
_journal_volume 53
_journal_year 2024
_chemical_absolute_configuration ad
_chemical_formula_sum 'C40 H58 Cl4 Ga2 N4'
_chemical_formula_weight 876.14
_space_group_crystal_system orthorhombic
_space_group_IT_number 19
_space_group_name_Hall 'P 2ac 2ab'
_space_group_name_H-M_alt 'P 21 21 21'
_atom_sites_solution_hydrogens geom
_atom_sites_solution_primary direct
_atom_sites_solution_secondary difmap
_audit_block_doi 10.5517/ccdc.csd.cc29fzb2
_audit_creation_method SHELXL-2017/1
_audit_update_record
;
2023-07-31 deposited with the CCDC.	2024-02-14 downloaded from the CCDC.
;
_cell_angle_alpha 90
_cell_angle_beta 90
_cell_angle_gamma 90
_cell_formula_units_Z 4
_cell_length_a 10.2640(19)
_cell_length_b 18.797(3)
_cell_length_c 22.810(4)
_cell_measurement_reflns_used 9818
_cell_measurement_temperature 100(2)
_cell_measurement_theta_max 31.80
_cell_measurement_theta_min 2.18
_cell_volume 4400.8(13)
_computing_cell_refinement 'BRUKER APEX3(v2019.1-0)'
_computing_data_collection 'BRUKER APEX3(v2019.1-0)'
_computing_data_reduction 'BRUKER APEX3(v2019.1-0)'
_computing_molecular_graphics 'ORTEP/PLATON (Spek)'
_computing_publication_material 'BRUKER AXS SHELXTL (c) 2008 / Vers. 2008/4'
_computing_structure_refinement 'SHELXL-2017/1 (Sheldrick, 2017)'
_computing_structure_solution 'BRUKER APEX3(v2019.1-0)'
_diffrn_ambient_temperature 100(2)
_diffrn_detector_area_resol_mean 512
_diffrn_measured_fraction_theta_full 0.999
_diffrn_measured_fraction_theta_max 0.997
_diffrn_measurement_device_type 'Bruker D8 KAPPA II (APEX II detector)'
_diffrn_measurement_method 'Data collection strategy APEX 3/QUEEN'
_diffrn_radiation_monochromator 'Triumph Goebel mirror'
_diffrn_radiation_source 'fine-focus sealed tube'
_diffrn_radiation_type MoK\a
_diffrn_radiation_wavelength 0.71073
_diffrn_reflns_av_R_equivalents 0.0719
_diffrn_reflns_av_unetI/netI 0.0436
_diffrn_reflns_Laue_measured_fraction_full 0.999
_diffrn_reflns_Laue_measured_fraction_max 0.997
_diffrn_reflns_limit_h_max 15
_diffrn_reflns_limit_h_min -15
_diffrn_reflns_limit_k_max 29
_diffrn_reflns_limit_k_min -28
_diffrn_reflns_limit_l_max 35
_diffrn_reflns_limit_l_min -35
_diffrn_reflns_number 164660
_diffrn_reflns_point_group_measured_fraction_full 1.000
_diffrn_reflns_point_group_measured_fraction_max 0.996
_diffrn_reflns_theta_full 25.242
_diffrn_reflns_theta_max 33.336
_diffrn_reflns_theta_min 2.167
_exptl_absorpt_coefficient_mu 1.498
_exptl_absorpt_correction_T_max 0.75
_exptl_absorpt_correction_T_min 0.64
_exptl_absorpt_correction_type multi-scan
_exptl_absorpt_process_details
; 
 SADABS
 R.H. Blessing, Acta Cryst. (1995) A51 33-38 
;
_exptl_crystal_colour colourless
_exptl_crystal_density_diffrn 1.322
_exptl_crystal_description tablet
_exptl_crystal_F_000 1824
_exptl_crystal_size_max 0.189
_exptl_crystal_size_mid 0.094
_exptl_crystal_size_min 0.081
_refine_diff_density_max 0.756
_refine_diff_density_min -0.421
_refine_diff_density_rms 0.082
_refine_ls_abs_structure_details
;
 Flack x determined using 6029 quotients [(I+)-(I-)]/[(I+)+(I-)]
 (Parsons, Flack and Wagner, Acta Cryst. B69 (2013) 249-259).
;
_refine_ls_abs_structure_Flack 0.007(3)
_refine_ls_extinction_method none
_refine_ls_goodness_of_fit_ref 1.057
_refine_ls_hydrogen_treatment constr
_refine_ls_matrix_type full
_refine_ls_number_parameters 463
_refine_ls_number_reflns 16960
_refine_ls_number_restraints 0
_refine_ls_restrained_S_all 1.057
_refine_ls_R_factor_all 0.0446
_refine_ls_R_factor_gt 0.0312
_refine_ls_shift/su_max 0.002
_refine_ls_shift/su_mean 0.000
_refine_ls_structure_factor_coef Fsqd
_refine_ls_weighting_details 'w=1/[\s^2^(Fo^2^)+(0.0296P)^2^+0.3313P] where P=(Fo^2^+2Fc^2^)/3'
_refine_ls_weighting_scheme calc
_refine_ls_wR_factor_gt 0.0629
_refine_ls_wR_factor_ref 0.0680
_reflns_Friedel_coverage 0.831
_reflns_Friedel_fraction_full 1.000
_reflns_Friedel_fraction_max 0.995
_reflns_number_gt 14708
_reflns_number_total 16960
_reflns_threshold_expression 'I > 2\s(I)'
_cod_data_source_file d4dt00172a2.cif
_cod_data_source_block ch_631am
_cod_depositor_comments
;
The following automatic conversions were performed:

data item '_atom_sites_solution_secondary' value 'diffmap' was
changed to 'difmap'.

Automatic conversion script
Id: cif_fix_values 8170 2020-07-09 18:12:32Z antanas 

 Adding full bibliography for 7715237--7715242.cif.
;
_cod_original_cell_volume 4400.9(14)
_cod_database_code 7715241
_shelx_shelxl_version_number 2017/1
_shelx_space_group_comment
;
The symmetry employed for this shelxl refinement is uniquely defined
by the following loop, which should always be used as a source of
symmetry information in preference to the above space-group names.
They are only intended as comments.
;
_shelx_estimated_absorpt_t_min 0.765
_shelx_estimated_absorpt_t_max 0.888

loop_
_space_group_symop_operation_xyz
'x, y, z'
'-x+1/2, -y, z+1/2'
'-x, y+1/2, -z+1/2'
'x+1/2, -y+1/2, -z'

loop_
_atom_site_label
_atom_site_type_symbol
_atom_site_fract_x
_atom_site_fract_y
_atom_site_fract_z
_atom_site_U_iso_or_equiv
_atom_site_adp_type
_atom_site_occupancy
_atom_site_site_symmetry_order
_atom_site_calc_flag
_atom_site_refinement_flags_posn
_atom_site_refinement_flags_adp
_atom_site_refinement_flags_occupancy
_atom_site_disorder_assembly
_atom_site_disorder_group
Ga1 Ga 0.18878(2) 0.67646(2) 0.13088(2) 0.01258(5) Uani 1 1 d . . . . .
Ga2 Ga -0.00094(2) 0.46654(2) 0.00508(2) 0.01373(5) Uani 1 1 d . . . . .
Cl1 Cl 0.37215(5) 0.70414(3) 0.17441(3) 0.02011(11) Uani 1 1 d . . . . .
Cl2 Cl 0.13890(6) 0.76101(3) 0.07130(3) 0.01947(11) Uani 1 1 d . . . . .
Cl3 Cl -0.09809(6) 0.46569(3) 0.08937(3) 0.02234(11) Uani 1 1 d . . . . .
Cl4 Cl 0.15000(6) 0.38596(3) 0.00247(3) 0.02386(12) Uani 1 1 d . . . . .
N1 N 0.20391(18) 0.58022(10) 0.10380(8) 0.0135(3) Uani 1 1 d . . . . .
N2 N 0.05508(18) 0.66506(10) 0.18793(8) 0.0139(3) Uani 1 1 d . . . . .
N3 N 0.05354(17) 0.56240(10) -0.01173(8) 0.0130(3) Uani 1 1 d . . . . .
N4 N -0.12017(18) 0.45058(10) -0.05748(8) 0.0154(4) Uani 1 1 d . . . . .
C1 C 0.1980(2) 0.53323(12) 0.14821(9) 0.0150(4) Uani 1 1 d . . . . .
C2 C 0.1361(2) 0.54679(12) 0.20202(10) 0.0165(4) Uani 1 1 d . . . . .
H2 H 0.149399 0.511836 0.231503 0.020 Uiso 1 1 calc R U . . .
C3 C 0.0579(2) 0.60429(12) 0.21839(10) 0.0156(4) Uani 1 1 d . . . . .
C4 C 0.2578(2) 0.46004(13) 0.14166(11) 0.0215(5) Uani 1 1 d . . . . .
H4A H 0.206775 0.432216 0.113492 0.032 Uiso 1 1 calc R U . . .
H4B H 0.257709 0.435880 0.179732 0.032 Uiso 1 1 calc R U . . .
H4C H 0.347546 0.464627 0.127512 0.032 Uiso 1 1 calc R U . . .
C5 C -0.0249(2) 0.59688(14) 0.27244(11) 0.0229(5) Uani 1 1 d . . . . .
H5A H -0.116097 0.606536 0.262526 0.034 Uiso 1 1 calc R U . . .
H5B H 0.004522 0.630879 0.302200 0.034 Uiso 1 1 calc R U . . .
H5C H -0.017059 0.548385 0.287822 0.034 Uiso 1 1 calc R U . . .
C6 C -0.0328(2) 0.60227(12) -0.04081(10) 0.0155(4) Uani 1 1 d . . . . .
C7 C -0.1512(2) 0.57699(12) -0.06435(10) 0.0172(4) Uani 1 1 d . . . . .
H7 H -0.216290 0.611839 -0.071587 0.021 Uiso 1 1 calc R U . . .
C8 C -0.1842(2) 0.50708(12) -0.07827(9) 0.0161(4) Uani 1 1 d . . . . .
C9 C -0.0045(3) 0.67947(13) -0.05342(11) 0.0228(4) Uani 1 1 d . . . . .
H9A H 0.068223 0.682910 -0.081131 0.034 Uiso 1 1 calc R U . . .
H9B H 0.018678 0.703788 -0.016873 0.034 Uiso 1 1 calc R U . . .
H9C H -0.081907 0.701890 -0.070457 0.034 Uiso 1 1 calc R U . . .
C10 C -0.2940(2) 0.49562(14) -0.12084(11) 0.0217(5) Uani 1 1 d . . . . .
H10A H -0.331170 0.541681 -0.132010 0.033 Uiso 1 1 calc R U . . .
H10B H -0.361466 0.466289 -0.102404 0.033 Uiso 1 1 calc R U . . .
H10C H -0.260903 0.471402 -0.155853 0.033 Uiso 1 1 calc R U . . .
C11 C 0.2640(2) 0.56003(12) 0.04707(10) 0.0144(4) Uani 1 1 d . . . . .
H11 H 0.266255 0.506929 0.044585 0.017 Uiso 1 1 calc R U . . .
C12 C 0.1896(2) 0.58852(11) -0.00648(9) 0.0140(4) Uani 1 1 d . . . . .
H12 H 0.187569 0.641631 -0.004052 0.017 Uiso 1 1 calc R U . . .
C13 C 0.2619(2) 0.56736(14) -0.06299(10) 0.0184(4) Uani 1 1 d . . . . .
H13A H 0.263012 0.514854 -0.066312 0.022 Uiso 1 1 calc R U . . .
H13B H 0.213918 0.586432 -0.097216 0.022 Uiso 1 1 calc R U . . .
C14 C 0.4017(2) 0.59509(16) -0.06436(12) 0.0246(5) Uani 1 1 d . . . . .
H14A H 0.445229 0.579122 -0.100778 0.030 Uiso 1 1 calc R U . . .
H14B H 0.401365 0.647754 -0.063937 0.030 Uiso 1 1 calc R U . . .
C15 C 0.4755(2) 0.56726(15) -0.01134(12) 0.0252(5) Uani 1 1 d . . . . .
H15A H 0.564743 0.587296 -0.011089 0.030 Uiso 1 1 calc R U . . .
H15B H 0.482667 0.514816 -0.013771 0.030 Uiso 1 1 calc R U . . .
C16 C 0.4054(2) 0.58787(14) 0.04512(11) 0.0199(5) Uani 1 1 d . . . . .
H16A H 0.404546 0.640356 0.048734 0.024 Uiso 1 1 calc R U . . .
H16B H 0.454062 0.568473 0.079011 0.024 Uiso 1 1 calc R U . . .
C17 C -0.0438(2) 0.71832(12) 0.19821(10) 0.0161(4) Uani 1 1 d . . . . .
C18 C -0.1669(2) 0.70925(13) 0.17258(10) 0.0194(4) Uani 1 1 d . . . . .
C19 C -0.2608(3) 0.76155(15) 0.18149(12) 0.0257(5) Uani 1 1 d . . . . .
H19 H -0.345474 0.755673 0.165406 0.031 Uiso 1 1 calc R U . . .
C20 C -0.2318(3) 0.82250(16) 0.21381(12) 0.0294(6) Uani 1 1 d . . . . .
H20 H -0.296112 0.858265 0.219125 0.035 Uiso 1 1 calc R U . . .
C21 C -0.1096(3) 0.83083(14) 0.23805(11) 0.0270(5) Uani 1 1 d . . . . .
H21 H -0.090442 0.872869 0.259488 0.032 Uiso 1 1 calc R U . . .
C22 C -0.0133(3) 0.77864(13) 0.23175(10) 0.0204(4) Uani 1 1 d . . . . .
C23 C -0.1997(2) 0.64507(14) 0.13483(12) 0.0247(5) Uani 1 1 d . . . . .
H23 H -0.118737 0.615962 0.130529 0.030 Uiso 1 1 calc R U . . .
C24 C -0.3040(3) 0.59792(16) 0.16272(15) 0.0344(6) Uani 1 1 d . . . . .
H24A H -0.384546 0.625283 0.167545 0.052 Uiso 1 1 calc R U . . .
H24B H -0.273677 0.581430 0.201122 0.052 Uiso 1 1 calc R U . . .
H24C H -0.320587 0.556821 0.137362 0.052 Uiso 1 1 calc R U . . .
C25 C -0.2432(3) 0.66799(19) 0.07333(12) 0.0357(7) Uani 1 1 d . . . . .
H25A H -0.179441 0.701376 0.057006 0.054 Uiso 1 1 calc R U . . .
H25B H -0.328525 0.691167 0.075746 0.054 Uiso 1 1 calc R U . . .
H25C H -0.249304 0.626062 0.047940 0.054 Uiso 1 1 calc R U . . .
C26 C 0.1167(3) 0.78800(14) 0.26207(12) 0.0252(5) Uani 1 1 d . . . . .
H26 H 0.172046 0.745925 0.252087 0.030 Uiso 1 1 calc R U . . .
C27 C 0.1883(4) 0.85494(17) 0.24088(17) 0.0449(8) Uani 1 1 d . . . . .
H27A H 0.196732 0.853512 0.198102 0.067 Uiso 1 1 calc R U . . .
H27B H 0.275125 0.856759 0.258689 0.067 Uiso 1 1 calc R U . . .
H27C H 0.138734 0.897283 0.252325 0.067 Uiso 1 1 calc R U . . .
C28 C 0.0998(4) 0.78949(19) 0.32892(13) 0.0405(8) Uani 1 1 d . . . . .
H28A H 0.050368 0.831944 0.340167 0.061 Uiso 1 1 calc R U . . .
H28B H 0.185676 0.790642 0.347707 0.061 Uiso 1 1 calc R U . . .
H28C H 0.052683 0.746832 0.341570 0.061 Uiso 1 1 calc R U . . .
C29 C -0.1349(2) 0.38266(12) -0.08656(11) 0.0195(4) Uani 1 1 d . . . . .
C30 C -0.2338(3) 0.33599(13) -0.06913(11) 0.0239(5) Uani 1 1 d . . . . .
C31 C -0.2444(3) 0.27132(16) -0.09951(14) 0.0353(7) Uani 1 1 d . . . . .
H31 H -0.309586 0.238129 -0.088285 0.042 Uiso 1 1 calc R U . . .
C32 C -0.1622(4) 0.25505(17) -0.14526(15) 0.0452(9) Uani 1 1 d . . . . .
H32 H -0.172432 0.211401 -0.165749 0.054 Uiso 1 1 calc R U . . .
C33 C -0.0651(4) 0.30170(17) -0.16152(14) 0.0394(7) Uani 1 1 d . . . . .
H33 H -0.008462 0.289538 -0.192904 0.047 Uiso 1 1 calc R U . . .
C34 C -0.0486(3) 0.36668(14) -0.13254(12) 0.0257(5) Uani 1 1 d . . . . .
C35 C -0.3246(3) 0.35231(14) -0.01853(12) 0.0262(5) Uani 1 1 d . . . . .
H35 H -0.314986 0.403977 -0.008995 0.031 Uiso 1 1 calc R U . . .
C36 C -0.2850(3) 0.31003(16) 0.03592(13) 0.0358(7) Uani 1 1 d . . . . .
H36A H -0.292172 0.259006 0.027706 0.054 Uiso 1 1 calc R U . . .
H36B H -0.342571 0.322471 0.068605 0.054 Uiso 1 1 calc R U . . .
H36C H -0.194739 0.321518 0.046320 0.054 Uiso 1 1 calc R U . . .
C37 C -0.4685(3) 0.3389(2) -0.03336(15) 0.0429(8) Uani 1 1 d . . . . .
H37A H -0.492361 0.366266 -0.068310 0.064 Uiso 1 1 calc R U . . .
H37B H -0.523066 0.353766 -0.000302 0.064 Uiso 1 1 calc R U . . .
H37C H -0.481858 0.288095 -0.040920 0.064 Uiso 1 1 calc R U . . .
C38 C 0.0603(3) 0.41691(15) -0.15102(12) 0.0272(5) Uani 1 1 d . . . . .
H38 H 0.070642 0.453101 -0.119224 0.033 Uiso 1 1 calc R U . . .
C39 C 0.0257(3) 0.45714(19) -0.20757(14) 0.0383(7) Uani 1 1 d . . . . .
H39A H 0.013888 0.423041 -0.239640 0.058 Uiso 1 1 calc R U . . .
H39B H 0.096270 0.490127 -0.217462 0.058 Uiso 1 1 calc R U . . .
H39C H -0.055218 0.483885 -0.201675 0.058 Uiso 1 1 calc R U . . .
C40 C 0.1910(3) 0.3794(2) -0.15809(14) 0.0408(7) Uani 1 1 d . . . . .
H40A H 0.187256 0.347273 -0.191897 0.061 Uiso 1 1 calc R U . . .
H40B H 0.210230 0.351909 -0.122610 0.061 Uiso 1 1 calc R U . . .
H40C H 0.259685 0.414827 -0.164309 0.061 Uiso 1 1 calc R U . . .

loop_
_atom_site_aniso_label
_atom_site_aniso_U_11
_atom_site_aniso_U_22
_atom_site_aniso_U_33
_atom_site_aniso_U_23
_atom_site_aniso_U_13
_atom_site_aniso_U_12
Ga1 0.01258(9) 0.01174(10) 0.01344(10) 0.00133(9) 0.00005(9) -0.00103(9)
Ga2 0.01589(10) 0.01086(9) 0.01445(11) -0.00052(8) -0.00212(9) -0.00044(9)
Cl1 0.0157(2) 0.0236(3) 0.0211(3) 0.0000(2) -0.0033(2) -0.0040(2)
Cl2 0.0235(2) 0.0147(2) 0.0202(3) 0.00465(19) -0.0021(2) 0.0001(2)
Cl3 0.0300(3) 0.0201(3) 0.0168(2) 0.0006(2) 0.0029(2) -0.0059(2)
Cl4 0.0278(3) 0.0155(2) 0.0282(3) -0.0036(2) -0.0067(2) 0.0073(2)
N1 0.0134(8) 0.0129(8) 0.0143(8) 0.0013(6) -0.0015(7) 0.0001(7)
N2 0.0141(8) 0.0142(9) 0.0134(8) -0.0003(7) 0.0005(6) 0.0000(7)
N3 0.0127(7) 0.0128(8) 0.0134(8) 0.0000(6) -0.0006(6) -0.0008(6)
N4 0.0158(8) 0.0151(9) 0.0152(8) -0.0025(7) -0.0017(7) -0.0015(7)
C1 0.0140(8) 0.0133(9) 0.0175(9) 0.0020(8) -0.0027(7) -0.0001(8)
C2 0.0209(10) 0.0147(10) 0.0138(9) 0.0037(8) -0.0022(8) -0.0015(8)
C3 0.0152(9) 0.0192(11) 0.0123(10) 0.0020(8) -0.0018(8) -0.0034(8)
C4 0.0286(12) 0.0154(10) 0.0204(11) 0.0038(9) -0.0014(9) 0.0053(9)
C5 0.0228(12) 0.0267(12) 0.0190(11) 0.0062(9) 0.0046(9) 0.0006(9)
C6 0.0182(10) 0.0138(10) 0.0145(10) -0.0007(8) -0.0008(8) 0.0007(8)
C7 0.0164(9) 0.0163(10) 0.0189(11) 0.0007(8) -0.0020(8) 0.0024(8)
C8 0.0146(9) 0.0205(10) 0.0132(9) -0.0011(8) 0.0003(8) -0.0024(8)
C9 0.0250(10) 0.0157(10) 0.0279(11) 0.0060(9) -0.0084(10) -0.0011(10)
C10 0.0175(10) 0.0257(12) 0.0218(12) -0.0032(9) -0.0053(9) -0.0022(9)
C11 0.0140(9) 0.0149(10) 0.0145(10) -0.0006(8) -0.0004(8) 0.0010(8)
C12 0.0127(8) 0.0147(9) 0.0147(9) -0.0001(7) -0.0001(8) -0.0009(7)
C13 0.0166(10) 0.0231(11) 0.0153(10) 0.0003(9) 0.0009(8) 0.0000(9)
C14 0.0189(11) 0.0351(14) 0.0199(12) -0.0008(10) 0.0041(9) -0.0026(10)
C15 0.0128(10) 0.0378(14) 0.0251(12) -0.0046(11) 0.0020(9) -0.0006(9)
C16 0.0127(9) 0.0273(12) 0.0196(11) -0.0032(9) -0.0014(8) -0.0008(9)
C17 0.0188(10) 0.0180(10) 0.0114(9) 0.0008(8) 0.0026(8) 0.0020(8)
C18 0.0180(10) 0.0240(12) 0.0161(10) -0.0005(9) 0.0009(8) 0.0046(9)
C19 0.0228(11) 0.0343(14) 0.0200(12) -0.0017(10) 0.0002(9) 0.0098(11)
C20 0.0334(13) 0.0295(13) 0.0254(13) -0.0018(11) 0.0038(10) 0.0148(12)
C21 0.0386(14) 0.0212(12) 0.0211(12) -0.0062(10) 0.0017(10) 0.0084(11)
C22 0.0266(11) 0.0196(11) 0.0151(10) -0.0009(8) 0.0004(9) 0.0001(9)
C23 0.0144(9) 0.0313(13) 0.0285(12) -0.0093(11) -0.0030(10) 0.0055(9)
C24 0.0278(13) 0.0316(15) 0.0437(17) 0.0006(13) -0.0032(13) -0.0002(12)
C25 0.0376(15) 0.0464(18) 0.0233(13) -0.0093(13) -0.0029(11) -0.0050(14)
C26 0.0285(12) 0.0230(12) 0.0241(12) -0.0070(10) -0.0020(10) -0.0018(10)
C27 0.0449(18) 0.0310(16) 0.059(2) -0.0026(15) -0.0007(18) -0.0125(15)
C28 0.0490(18) 0.0481(19) 0.0245(14) -0.0140(13) -0.0077(13) 0.0030(15)
C29 0.0251(11) 0.0151(10) 0.0183(11) -0.0033(8) -0.0039(9) -0.0030(9)
C30 0.0305(12) 0.0186(12) 0.0228(12) -0.0006(9) -0.0053(10) -0.0072(9)
C31 0.0480(17) 0.0248(13) 0.0332(16) -0.0037(12) -0.0043(13) -0.0161(13)
C32 0.070(2) 0.0255(15) 0.0403(18) -0.0189(13) -0.0030(16) -0.0120(15)
C33 0.0532(19) 0.0327(15) 0.0322(16) -0.0185(13) 0.0067(14) -0.0048(14)
C34 0.0316(12) 0.0235(12) 0.0221(12) -0.0095(10) -0.0008(11) -0.0008(10)
C35 0.0282(13) 0.0251(12) 0.0251(12) 0.0023(10) -0.0022(10) -0.0116(10)
C36 0.0531(19) 0.0281(15) 0.0263(14) 0.0027(11) -0.0035(13) -0.0126(13)
C37 0.0308(15) 0.059(2) 0.0393(17) 0.0002(16) -0.0024(13) -0.0202(14)
C38 0.0268(12) 0.0320(14) 0.0229(12) -0.0095(11) 0.0053(10) -0.0003(11)
C39 0.0335(16) 0.0445(18) 0.0370(16) 0.0022(14) 0.0050(12) 0.0002(13)
C40 0.0319(14) 0.060(2) 0.0306(16) -0.0026(14) 0.0076(13) 0.0078(16)

loop_
_atom_type_symbol
_atom_type_description
_atom_type_scat_dispersion_real
_atom_type_scat_dispersion_imag
_atom_type_scat_source
C C 0.0033 0.0016 'International Tables Vol C Tables 4.2.6.8 and 6.1.1.4'
H H 0.0000 0.0000 'International Tables Vol C Tables 4.2.6.8 and 6.1.1.4'
Cl Cl 0.1484 0.1585 'International Tables Vol C Tables 4.2.6.8 and 6.1.1.4'
Ga Ga 0.2307 1.6083 'International Tables Vol C Tables 4.2.6.8 and 6.1.1.4'
N N 0.0061 0.0033 'International Tables Vol C Tables 4.2.6.8 and 6.1.1.4'

loop_
_geom_angle_atom_site_label_1
_geom_angle_atom_site_label_2
_geom_angle_atom_site_label_3
_geom_angle
_geom_angle_site_symmetry_1
_geom_angle_site_symmetry_3
_geom_angle_publ_flag
N2 Ga1 N1 99.93(8) . . ?
N2 Ga1 Cl2 110.08(6) . . ?
N1 Ga1 Cl2 120.81(6) . . ?
N2 Ga1 Cl1 109.65(6) . . ?
N1 Ga1 Cl1 107.49(6) . . ?
Cl2 Ga1 Cl1 108.37(3) . . ?
N4 Ga2 N3 100.66(8) . . ?
N4 Ga2 Cl3 111.61(6) . . ?
N3 Ga2 Cl3 108.50(6) . . ?
N4 Ga2 Cl4 109.20(6) . . ?
N3 Ga2 Cl4 116.17(6) . . ?
Cl3 Ga2 Cl4 110.38(3) . . ?
C1 N1 C11 120.51(18) . . ?
C1 N1 Ga1 111.91(15) . . ?
C11 N1 Ga1 123.79(14) . . ?
C3 N2 C17 121.53(19) . . ?
C3 N2 Ga1 115.83(15) . . ?
C17 N2 Ga1 122.64(14) . . ?
C6 N3 C12 118.55(18) . . ?
C6 N3 Ga2 115.54(15) . . ?
C12 N3 Ga2 124.50(14) . . ?
C8 N4 C29 119.16(19) . . ?
C8 N4 Ga2 117.21(15) . . ?
C29 N4 Ga2 123.36(15) . . ?
N1 C1 C2 124.0(2) . . ?
N1 C1 C4 120.3(2) . . ?
C2 C1 C4 115.74(19) . . ?
C3 C2 C1 129.3(2) . . ?
N2 C3 C2 122.3(2) . . ?
N2 C3 C5 119.5(2) . . ?
C2 C3 C5 118.2(2) . . ?
N3 C6 C7 124.8(2) . . ?
N3 C6 C9 120.4(2) . . ?
C7 C6 C9 114.7(2) . . ?
C8 C7 C6 127.8(2) . . ?
N4 C8 C7 123.3(2) . . ?
N4 C8 C10 119.0(2) . . ?
C7 C8 C10 117.7(2) . . ?
N1 C11 C12 113.46(17) . . ?
N1 C11 C16 109.21(18) . . ?
C12 C11 C16 109.02(18) . . ?
N3 C12 C11 114.57(17) . . ?
N3 C12 C13 107.45(17) . . ?
C11 C12 C13 109.66(18) . . ?
C14 C13 C12 112.4(2) . . ?
C15 C14 C13 109.6(2) . . ?
C14 C15 C16 110.4(2) . . ?
C15 C16 C11 112.46(19) . . ?
C18 C17 C22 121.8(2) . . ?
C18 C17 N2 118.8(2) . . ?
C22 C17 N2 119.4(2) . . ?
C19 C18 C17 118.5(2) . . ?
C19 C18 C23 119.3(2) . . ?
C17 C18 C23 122.1(2) . . ?
C18 C19 C20 120.7(2) . . ?
C21 C20 C19 119.9(2) . . ?
C20 C21 C22 121.4(2) . . ?
C21 C22 C17 117.7(2) . . ?
C21 C22 C26 119.6(2) . . ?
C17 C22 C26 122.7(2) . . ?
C18 C23 C24 112.3(2) . . ?
C18 C23 C25 111.1(2) . . ?
C24 C23 C25 109.9(2) . . ?
C22 C26 C28 110.9(2) . . ?
C22 C26 C27 111.9(2) . . ?
C28 C26 C27 110.6(3) . . ?
C30 C29 C34 122.4(2) . . ?
C30 C29 N4 119.9(2) . . ?
C34 C29 N4 117.7(2) . . ?
C29 C30 C31 117.3(3) . . ?
C29 C30 C35 122.4(2) . . ?
C31 C30 C35 120.3(2) . . ?
C32 C31 C30 121.3(3) . . ?
C31 C32 C33 120.4(3) . . ?
C32 C33 C34 121.0(3) . . ?
C33 C34 C29 117.6(3) . . ?
C33 C34 C38 119.9(2) . . ?
C29 C34 C38 122.5(2) . . ?
C30 C35 C36 110.5(2) . . ?
C30 C35 C37 113.0(2) . . ?
C36 C35 C37 110.4(2) . . ?
C34 C38 C40 112.9(3) . . ?
C34 C38 C39 111.5(2) . . ?
C40 C38 C39 110.0(2) . . ?

loop_
_geom_bond_atom_site_label_1
_geom_bond_atom_site_label_2
_geom_bond_distance
_geom_bond_site_symmetry_2
_geom_bond_publ_flag
Ga1 N2 1.9035(18) . ?
Ga1 N1 1.9177(19) . ?
Ga1 Cl2 2.1529(7) . ?
Ga1 Cl1 2.1907(7) . ?
Ga2 N4 1.9036(19) . ?
Ga2 N3 1.9251(18) . ?
Ga2 Cl3 2.1660(7) . ?
Ga2 Cl4 2.1675(7) . ?
N1 C1 1.345(3) . ?
N1 C11 1.483(3) . ?
N2 C3 1.337(3) . ?
N2 C17 1.445(3) . ?
N3 C6 1.337(3) . ?
N3 C12 1.486(3) . ?
N4 C8 1.336(3) . ?
N4 C29 1.447(3) . ?
C1 C2 1.405(3) . ?
C1 C4 1.514(3) . ?
C2 C3 1.397(3) . ?
C3 C5 1.504(3) . ?
C6 C7 1.411(3) . ?
C6 C9 1.508(3) . ?
C7 C8 1.394(3) . ?
C8 C10 1.503(3) . ?
C11 C12 1.536(3) . ?
C11 C16 1.544(3) . ?
C12 C13 1.539(3) . ?
C13 C14 1.527(3) . ?
C14 C15 1.520(4) . ?
C15 C16 1.526(3) . ?
C17 C18 1.403(3) . ?
C17 C22 1.403(3) . ?
C18 C19 1.391(3) . ?
C18 C23 1.520(3) . ?
C19 C20 1.395(4) . ?
C20 C21 1.379(4) . ?
C21 C22 1.400(4) . ?
C22 C26 1.513(4) . ?
C23 C24 1.528(4) . ?
C23 C25 1.534(4) . ?
C26 C28 1.535(4) . ?
C26 C27 1.535(4) . ?
C29 C30 1.400(3) . ?
C29 C34 1.405(4) . ?
C30 C31 1.403(4) . ?
C30 C35 1.515(4) . ?
C31 C32 1.376(5) . ?
C32 C33 1.378(5) . ?
C33 C34 1.399(4) . ?
C34 C38 1.523(4) . ?
C35 C36 1.529(4) . ?
C35 C37 1.536(4) . ?
C38 C40 1.524(4) . ?
C38 C39 1.537(4) . ?
